data_1513296
loop_
_publ_author_name
'Darensbourg, Donald J.'
'Ulusoy, Mahmut'
'Karroonnirum, Osit'
'Poland, Ross R.'
'Reibenspies, Joseph H.'
'\,Cetinkaya, Bekir'

_publ_section_title
;
 Highly Selective and Reactive (salan)CrCl Catalyst for the
 Copolymerization and Block Copolymerization of Epoxides with Carbon
 Dioxide
;
_journal_issue 18
_journal_name_full Macromolecules
_journal_page_first 6992
_journal_paper_doi 10.1021/ma901364x
_journal_volume 42
_journal_year 2009
_chemical_formula_sum 'C69 H122 Cr2 N4 O14.5 S'
_chemical_formula_weight 1375.77
_chemical_name_systematic
;                                                                              
 ?                                                                             
;
_space_group_IT_number 2
_symmetry_cell_setting triclinic
_symmetry_space_group_name_Hall '-P 1'
_symmetry_space_group_name_H-M 'P -1'
_atom_sites_solution_hydrogens geom
_atom_sites_solution_primary direct
_atom_sites_solution_secondary difmap
_audit_creation_method SHELXL-97
_cell_angle_alpha 66.192(5)
_cell_angle_beta 83.004(5)
_cell_angle_gamma 74.907(5)
_cell_formula_units_Z 2
_cell_length_a 11.693(5)
_cell_length_b 18.107(5)
_cell_length_c 22.160(5)
_cell_measurement_reflns_used 1271
_cell_measurement_temperature 110(2)
_cell_measurement_theta_max 17.06
_cell_measurement_theta_min 2.42
_cell_volume 4144(2)
_computing_cell_refinement 'Bruker APEXII'
_computing_data_collection 'Bruker APEXII'
_computing_data_reduction 'Bruker SAINT'
_computing_molecular_graphics 'Bruker SHELXTL'
_computing_publication_material 'Bruker SHELXTL'
_computing_structure_refinement 'SHELXL-97 (Sheldrick, 2008)'
_computing_structure_solution 'SHELXS-97 (Sheldrick, 2008)'
_diffrn_ambient_temperature 110(2)
_diffrn_measured_fraction_theta_full 0.915
_diffrn_measured_fraction_theta_max 0.915
_diffrn_measurement_device_type 'CCD area detector'
_diffrn_measurement_method 'phi and omega scans'
_diffrn_radiation_monochromator graphite
_diffrn_radiation_source 'fine-focus sealed tube'
_diffrn_radiation_type MoK\a
_diffrn_radiation_wavelength 0.71069
_diffrn_reflns_av_R_equivalents 0.2162
_diffrn_reflns_av_sigmaI/netI 0.3470
_diffrn_reflns_limit_h_max 13
_diffrn_reflns_limit_h_min -13
_diffrn_reflns_limit_k_max 20
_diffrn_reflns_limit_k_min -21
_diffrn_reflns_limit_l_max 26
_diffrn_reflns_limit_l_min -26
_diffrn_reflns_number 30516
_diffrn_reflns_theta_full 25.00
_diffrn_reflns_theta_max 25.00
_diffrn_reflns_theta_min 2.08
_exptl_absorpt_coefficient_mu 0.343
_exptl_absorpt_correction_T_max 0.9966
_exptl_absorpt_correction_T_min 0.9665
_exptl_absorpt_correction_type multi-scan
_exptl_absorpt_process_details sadabs
_exptl_crystal_colour 'colorless '
_exptl_crystal_density_diffrn 1.103
_exptl_crystal_density_method 'not measured'
_exptl_crystal_description 'plate     '
_exptl_crystal_F_000 1488
_exptl_crystal_size_max 0.10
_exptl_crystal_size_mid 0.10
_exptl_crystal_size_min 0.01
_refine_diff_density_max 0.708
_refine_diff_density_min -0.268
_refine_diff_density_rms 0.057
_refine_ls_extinction_coef 0.038(3)
_refine_ls_extinction_expression Fc^*^=kFc[1+0.001xFc^2^\l^3^/sin(2\q)]^-1/4^
_refine_ls_extinction_method SHELXL
_refine_ls_goodness_of_fit_ref 1.003
_refine_ls_hydrogen_treatment constr
_refine_ls_matrix_type full
_refine_ls_number_parameters 880
_refine_ls_number_reflns 13372
_refine_ls_number_restraints 60
_refine_ls_restrained_S_all 1.003
_refine_ls_R_factor_all 0.2497
_refine_ls_R_factor_gt 0.0939
_refine_ls_shift/su_max 0.001
_refine_ls_shift/su_mean 0.000
_refine_ls_structure_factor_coef Fsqd
_refine_ls_weighting_details
; calc                                                                         
 [0.00000+1.00000exp(1.10(sin\q/\l)^2^)]/                                      
   [\s^2^(Fo^2^)+0.0000+0.0000*P+(0.0100P)^2^+0.0000sin\q/\l]                  
 where P = 0.33333Fo^2^ + 0.66667Fc^2^                                         
;
_refine_ls_weighting_scheme calc
_refine_ls_wR_factor_gt 0.1801
_refine_ls_wR_factor_ref 0.2657
_reflns_number_gt 4600
_reflns_number_total 13372
_reflns_threshold_expression >2sigma(I)
_cod_data_source_file ma901364xsup1.cif
_cod_data_source_block mucr
_cod_depositor_comments
;
The following automatic conversions were performed:

'_symmetry_cell_setting' value 'Triclinic' changed to 'triclinic'
according to /home/saulius/struct/CIF-dictionaries/cif_core.dic
dictionary named 'cif_core.dic' version 2.4.2 from 2011-04-26.

Automatic conversion script
Id: cif_fix_values 1891 2012-01-12 08:04:46Z andrius 
;
_cod_original_sg_symbol_H-M P-1
_cod_original_formula_sum 'C69 H122 Cr2 N4 O14.50 S'
_cod_database_code 1513296

loop_
_symmetry_equiv_pos_as_xyz
'x, y, z'
'-x, -y, -z'

loop_
_atom_site_label
_atom_site_type_symbol
_atom_site_fract_x
_atom_site_fract_y
_atom_site_fract_z
_atom_site_U_iso_or_equiv
_atom_site_adp_type
_atom_site_occupancy
_atom_site_symmetry_multiplicity
_atom_site_calc_flag
_atom_site_refinement_flags
_atom_site_disorder_assembly
_atom_site_disorder_group
Cr1A Cr 0.76076(10) -0.34137(8) 0.00044(6) 0.0434(4) Uani 1 1 d . . .
Cr1B Cr 0.81632(10) -0.62653(8) 0.26669(6) 0.0441(4) Uani 1 1 d . . .
S1 S 0.80423(18) -0.53196(13) 0.10845(9) 0.0470(6) Uani 1 1 d . . .
O1 O 0.7411(4) -0.4451(3) 0.0800(2) 0.0491(14) Uani 1 1 d . . .
O2 O 0.8453(4) -0.5483(3) 0.1734(2) 0.0500(14) Uani 1 1 d . . .
O3 O 0.9066(5) -0.5466(3) 0.0671(3) 0.0615(16) Uani 1 1 d . . .
O4 O 0.7261(5) -0.5842(4) 0.1149(3) 0.0606(15) Uani 1 1 d . . .
O1A O 0.7853(4) -0.2494(3) -0.0772(2) 0.0440(13) Uani 1 1 d . . .
O2A O 0.8869(4) -0.3353(4) 0.0409(3) 0.0549(15) Uani 1 1 d . . .
O1B O 0.7855(5) -0.7085(3) 0.3498(3) 0.0551(14) Uani 1 1 d . . .
O2B O 0.6572(4) -0.5707(3) 0.2584(2) 0.0483(13) Uani 1 1 d . . .
N1A N 0.6078(5) -0.3425(4) -0.0402(3) 0.0391(15) Uani 1 1 d . . .
N1B N 1.0007(5) -0.6805(4) 0.2768(3) 0.0474(17) Uani 1 1 d . . .
C1A C 0.6437(7) -0.2362(5) -0.1494(4) 0.046(2) Uani 1 1 d . . .
N2A N 0.6430(5) -0.2716(4) 0.0443(3) 0.0452(16) Uani 1 1 d . . .
C2A C 0.7284(7) -0.2067(5) -0.1322(4) 0.047(2) Uani 1 1 d . . .
C3A C 0.7577(7) -0.1322(5) -0.1774(4) 0.054(2) Uani 1 1 d . . .
C4A C 0.6947(9) -0.0881(5) -0.2355(5) 0.069(3) Uani 1 1 d . . .
H4A H 0.7122 -0.0370 -0.2649 0.083 Uiso 1 1 calc R . .
C5A C 0.6080(9) -0.1149(6) -0.2524(5) 0.073(3) Uani 1 1 d . . .
C6A C 0.5872(7) -0.1914(5) -0.2071(4) 0.053(2) Uani 1 1 d . . .
H6A H 0.5300 -0.2128 -0.2178 0.064 Uiso 1 1 calc R . .
C7A C 0.8548(9) -0.0995(6) -0.1654(5) 0.072(3) Uani 1 1 d . . .
C8A C 0.8362(10) -0.0902(7) -0.0993(6) 0.088(3) Uani 1 1 d . . .
H8AA H 0.8324 -0.1439 -0.0639 0.132 Uiso 1 1 calc R . .
H8AB H 0.7619 -0.0495 -0.0998 0.132 Uiso 1 1 calc R . .
H8AC H 0.9024 -0.0713 -0.0917 0.132 Uiso 1 1 calc R . .
C9A C 0.9739(9) -0.1600(7) -0.1655(5) 0.081(3) Uani 1 1 d . . .
H9AA H 0.9711 -0.2154 -0.1326 0.122 Uiso 1 1 calc R . .
H9AB H 1.0370 -0.1411 -0.1547 0.122 Uiso 1 1 calc R . .
H9AC H 0.9897 -0.1621 -0.2093 0.122 Uiso 1 1 calc R . .
C10A C 0.8624(12) -0.0137(8) -0.2197(7) 0.112(4) Uani 1 1 d . . .
H10A H 0.8739 -0.0177 -0.2629 0.168 Uiso 1 1 calc R . .
H10B H 0.9293 0.0037 -0.2111 0.168 Uiso 1 1 calc R . .
H10C H 0.7888 0.0273 -0.2194 0.168 Uiso 1 1 calc R . .
C11A C 0.5466(12) -0.0639(7) -0.3171(7) 0.098(4) Uani 1 1 d . . .
C12A C 0.4596(17) -0.1034(9) -0.3283(8) 0.173(8) Uani 1 1 d . . .
H12A H 0.4994 -0.1592 -0.3260 0.259 Uiso 1 1 calc R . .
H12B H 0.4250 -0.0699 -0.3719 0.259 Uiso 1 1 calc R . .
H12C H 0.3967 -0.1072 -0.2943 0.259 Uiso 1 1 calc R . .
C13A C 0.6340(14) -0.0580(10) -0.3750(6) 0.134(5) Uani 1 1 d . . .
H13A H 0.6969 -0.0334 -0.3713 0.201 Uiso 1 1 calc R . .
H13B H 0.5923 -0.0232 -0.4165 0.201 Uiso 1 1 calc R . .
H13C H 0.6689 -0.1137 -0.3745 0.201 Uiso 1 1 calc R . .
C14A C 0.4945(10) 0.0223(7) -0.3214(6) 0.107(4) Uani 1 1 d . . .
H14A H 0.5562 0.0451 -0.3138 0.161 Uiso 1 1 calc R . .
H14B H 0.4314 0.0217 -0.2879 0.161 Uiso 1 1 calc R . .
H14C H 0.4616 0.0568 -0.3653 0.161 Uiso 1 1 calc R . .
C15A C 0.6235(7) -0.3190(5) -0.1122(3) 0.045(2) Uani 1 1 d . . .
H15A H 0.6915 -0.3598 -0.1204 0.054 Uiso 1 1 calc R . .
H15B H 0.5521 -0.3230 -0.1294 0.054 Uiso 1 1 calc R . .
C16A C 0.5803(8) -0.4250(5) -0.0133(4) 0.052(2) Uani 1 1 d . . .
H16A H 0.5085 -0.4219 -0.0337 0.078 Uiso 1 1 calc R . .
H16B H 0.5675 -0.4430 0.0346 0.078 Uiso 1 1 calc R . .
H16C H 0.6467 -0.4649 -0.0228 0.078 Uiso 1 1 calc R . .
C17A C 0.5111(7) -0.2828(5) -0.0244(4) 0.0453(19) Uani 1 1 d . . .
H17A H 0.4343 -0.2947 -0.0269 0.054 Uiso 1 1 calc R . .
H17B H 0.5112 -0.2259 -0.0570 0.054 Uiso 1 1 calc R . .
C18A C 0.5253(7) -0.2877(6) 0.0424(4) 0.053(2) Uani 1 1 d . . .
H18A H 0.5209 -0.3434 0.0755 0.063 Uiso 1 1 calc R . .
H18B H 0.4615 -0.2459 0.0524 0.063 Uiso 1 1 calc R . .
C19A C 0.6305(7) -0.1810(5) 0.0119(4) 0.055(2) Uani 1 1 d . . .
H19A H 0.5724 -0.1535 0.0365 0.082 Uiso 1 1 calc R . .
H19B H 0.6036 -0.1613 -0.0333 0.082 Uiso 1 1 calc R . .
H19C H 0.7072 -0.1681 0.0110 0.082 Uiso 1 1 calc R . .
C20A C 0.6719(6) -0.2973(5) 0.1152(4) 0.045(2) Uani 1 1 d . . .
H20A H 0.6103 -0.2646 0.1352 0.054 Uiso 1 1 calc R . .
H20B H 0.6710 -0.3566 0.1395 0.054 Uiso 1 1 calc R . .
C21A C 0.7909(6) -0.2848(5) 0.1221(4) 0.047(2) Uani 1 1 d . . .
C22A C 0.8904(8) -0.3072(6) 0.0867(4) 0.057(2) Uani 1 1 d . . .
C23A C 1.0008(6) -0.3033(5) 0.1024(4) 0.049(2) Uani 1 1 d . . .
C24A C 1.0042(7) -0.2746(5) 0.1507(4) 0.052(2) Uani 1 1 d . . .
H24A H 1.0787 -0.2710 0.1608 0.063 Uiso 1 1 calc R . .
C25A C 0.9035(8) -0.2504(5) 0.1860(4) 0.058(2) Uani 1 1 d . . .
C26A C 0.7985(6) -0.2550(5) 0.1697(4) 0.0408(18) Uani 1 1 d . . .
H26A H 0.7282 -0.2374 0.1915 0.049 Uiso 1 1 calc R . .
C27A C 1.1125(8) -0.3271(7) 0.0650(5) 0.068(3) Uani 1 1 d . . .
C28A C 1.1358(8) -0.4207(8) 0.0832(6) 0.093(4) Uani 1 1 d . . .
H28A H 1.1443 -0.4499 0.1311 0.140 Uiso 1 1 calc R . .
H28B H 1.2088 -0.4388 0.0611 0.140 Uiso 1 1 calc R . .
H28C H 1.0693 -0.4332 0.0692 0.140 Uiso 1 1 calc R . .
C29A C 1.2214(7) -0.3143(8) 0.0875(6) 0.086(3) Uani 1 1 d . . .
H29A H 1.2318 -0.3473 0.1349 0.130 Uiso 1 1 calc R . .
H29B H 1.2106 -0.2554 0.0789 0.130 Uiso 1 1 calc R . .
H29C H 1.2916 -0.3320 0.0632 0.130 Uiso 1 1 calc R . .
C30A C 1.1023(10) -0.2769(9) -0.0085(5) 0.102(4) Uani 1 1 d . . .
H30A H 1.0347 -0.2855 -0.0249 0.152 Uiso 1 1 calc R . .
H30B H 1.1751 -0.2947 -0.0309 0.152 Uiso 1 1 calc R . .
H30C H 1.0903 -0.2179 -0.0172 0.152 Uiso 1 1 calc R . .
C31A C 0.9176(8) -0.2251(6) 0.2425(5) 0.068(3) Uani 1 1 d . . .
C32A C 0.9812(10) -0.1553(7) 0.2166(6) 0.088(3) Uani 1 1 d . . .
H32A H 0.9326 -0.1065 0.1834 0.133 Uiso 1 1 calc R . .
H32B H 1.0574 -0.1728 0.1966 0.133 Uiso 1 1 calc R . .
H32C H 0.9950 -0.1413 0.2530 0.133 Uiso 1 1 calc R . .
C33A C 0.9913(9) -0.2994(7) 0.2957(5) 0.087(3) Uani 1 1 d . . .
H33A H 0.9999 -0.2845 0.3326 0.131 Uiso 1 1 calc R . .
H33B H 1.0698 -0.3160 0.2775 0.131 Uiso 1 1 calc R . .
H33C H 0.9519 -0.3456 0.3114 0.131 Uiso 1 1 calc R . .
C34A C 0.7983(8) -0.2005(7) 0.2732(5) 0.081(3) Uani 1 1 d . . .
H34A H 0.7495 -0.1515 0.2402 0.122 Uiso 1 1 calc R . .
H34B H 0.8098 -0.1875 0.3106 0.122 Uiso 1 1 calc R . .
H34C H 0.7586 -0.2465 0.2886 0.122 Uiso 1 1 calc R . .
C1B C 0.9730(9) -0.7876(5) 0.3873(4) 0.063(3) Uani 1 1 d . . .
N2B N 0.8538(5) -0.5446(4) 0.2997(3) 0.0509(17) Uani 1 1 d . . .
C2B C 0.8546(9) -0.7632(5) 0.3983(4) 0.053(2) Uani 1 1 d . . .
C3B C 0.8056(12) -0.7941(6) 0.4623(5) 0.076(3) Uani 1 1 d . . .
C4B C 0.8849(17) -0.8463(7) 0.5138(5) 0.106(5) Uani 1 1 d . A .
H4B H 0.8547 -0.8662 0.5578 0.127 Uiso 1 1 calc R . .
C5B C 1.0044(13) -0.8693(6) 0.5024(5) 0.084(4) Uani 1 1 d . . .
C6B C 1.0453(9) -0.8404(6) 0.4379(5) 0.070(3) Uani 1 1 d . A .
H6B H 1.1270 -0.8581 0.4287 0.085 Uiso 1 1 calc R . .
C7B C 0.6750(13) -0.7752(7) 0.4750(5) 0.087(4) Uani 1 1 d . . .
C8B C 0.6273(10) -0.6820(6) 0.4572(5) 0.082(3) Uani 1 1 d . . .
H8BA H 0.6462 -0.6515 0.4108 0.122 Uiso 1 1 calc R . .
H8BB H 0.6639 -0.6646 0.4852 0.122 Uiso 1 1 calc R . .
H8BC H 0.5411 -0.6701 0.4642 0.122 Uiso 1 1 calc R . .
C9B C 0.6139(12) -0.8061(7) 0.4378(5) 0.097(4) Uani 1 1 d . . .
H9BA H 0.6480 -0.8654 0.4492 0.146 Uiso 1 1 calc R . .
H9BB H 0.6241 -0.7757 0.3904 0.146 Uiso 1 1 calc R . .
H9BC H 0.5292 -0.7974 0.4495 0.146 Uiso 1 1 calc R . .
C10B C 0.6428(14) -0.8182(8) 0.5498(5) 0.121(5) Uani 1 1 d . . .
H10D H 0.6740 -0.8784 0.5646 0.181 Uiso 1 1 calc R . .
H10E H 0.5565 -0.8062 0.5560 0.181 Uiso 1 1 calc R . .
H10F H 0.6778 -0.7971 0.5758 0.181 Uiso 1 1 calc R . .
C11_1 C 1.0826(14) -0.9272(7) 0.5640(6) 0.148(5) Uani 0.194(13) 1 d PDU A -1
C12_1 C 1.148(5) -0.989(3) 0.535(2) 0.151(7) Uani 0.194(13) 1 d PDU A -1
H12D_1 H 1.2007 -1.0351 0.5681 0.226 Uiso 0.194(13) 1 calc PR A -1
H12E_1 H 1.1955 -0.9618 0.4965 0.226 Uiso 0.194(13) 1 calc PR A -1
H12F_1 H 1.0913 -1.0103 0.5213 0.226 Uiso 0.194(13) 1 calc PR A -1
C13_1 C 1.039(5) -0.970(3) 0.6335(13) 0.151(8) Uani 0.194(13) 1 d PDU A -1
H13D_1 H 1.0151 -0.9299 0.6547 0.227 Uiso 0.194(13) 1 calc PR A -1
H13E_1 H 1.1033 -1.0156 0.6585 0.227 Uiso 0.194(13) 1 calc PR A -1
H13F_1 H 0.9717 -0.9917 0.6323 0.227 Uiso 0.194(13) 1 calc PR A -1
C14_1 C 1.157(5) -0.869(3) 0.561(3) 0.152(7) Uani 0.194(13) 1 d PDU A -1
H14D_1 H 1.1046 -0.8149 0.5571 0.228 Uiso 0.194(13) 1 calc PR A -1
H14E_1 H 1.2105 -0.8609 0.5224 0.228 Uiso 0.194(13) 1 calc PR A -1
H14F_1 H 1.2030 -0.8921 0.6011 0.228 Uiso 0.194(13) 1 calc PR A -1
C11_2 C 1.0826(14) -0.9272(7) 0.5640(6) 0.148(5) Uani 0.806(13) 1 d PDU A -2
C12_2 C 1.0463(16) -1.0100(8) 0.5928(8) 0.152(6) Uani 0.806(13) 1 d PDU A -2
H12G_2 H 1.0932 -1.0475 0.6320 0.228 Uiso 0.806(13) 1 calc PR A -2
H12H_2 H 1.0604 -1.0348 0.5598 0.228 Uiso 0.806(13) 1 calc PR A -2
H12I_2 H 0.9620 -1.0009 0.6052 0.228 Uiso 0.806(13) 1 calc PR A -2
C13_2 C 1.0605(16) -0.8878(9) 0.6139(8) 0.150(5) Uani 0.806(13) 1 d PDU A -2
H13G_2 H 1.0914 -0.8376 0.5966 0.224 Uiso 0.806(13) 1 calc PR A -2
H13H_2 H 1.1005 -0.9270 0.6550 0.224 Uiso 0.806(13) 1 calc PR A -2
H13I_2 H 0.9751 -0.8731 0.6227 0.224 Uiso 0.806(13) 1 calc PR A -2
C14_2 C 1.2101(14) -0.9397(11) 0.5407(7) 0.164(6) Uani 0.806(13) 1 d PDU A -2
H14G_2 H 1.2311 -0.8858 0.5192 0.245 Uiso 0.806(13) 1 calc PR A -2
H14H_2 H 1.2208 -0.9666 0.5092 0.245 Uiso 0.806(13) 1 calc PR A -2
H14I_2 H 1.2613 -0.9749 0.5786 0.245 Uiso 0.806(13) 1 calc PR A -2
C15B C 1.0230(8) -0.7690(5) 0.3191(4) 0.059(2) Uani 1 1 d . . .
H15C H 1.1097 -0.7923 0.3217 0.071 Uiso 1 1 calc R . .
H15D H 0.9892 -0.7975 0.2983 0.071 Uiso 1 1 calc R . .
C16B C 1.0641(8) -0.6698(6) 0.2122(4) 0.067(3) Uani 1 1 d . . .
H16D H 1.1487 -0.6954 0.2198 0.101 Uiso 1 1 calc R . .
H16E H 1.0535 -0.6105 0.1848 0.101 Uiso 1 1 calc R . .
H16F H 1.0317 -0.6965 0.1897 0.101 Uiso 1 1 calc R . .
C17B C 1.0484(8) -0.6378(6) 0.3080(5) 0.068(3) Uani 1 1 d . . .
H17C H 1.1332 -0.6403 0.2957 0.082 Uiso 1 1 calc R . .
H17D H 1.0419 -0.6655 0.3566 0.082 Uiso 1 1 calc R . .
C18B C 0.9806(6) -0.5493(5) 0.2859(4) 0.054(2) Uani 1 1 d . . .
H18C H 1.0093 -0.5212 0.3091 0.065 Uiso 1 1 calc R . .
H18D H 0.9940 -0.5204 0.2379 0.065 Uiso 1 1 calc R . .
C19B C 0.8308(8) -0.5635(6) 0.3718(4) 0.061(2) Uani 1 1 d . . .
H19D H 0.8509 -0.5212 0.3829 0.092 Uiso 1 1 calc R . .
H19E H 0.8795 -0.6182 0.3975 0.092 Uiso 1 1 calc R . .
H19F H 0.7469 -0.5634 0.3822 0.092 Uiso 1 1 calc R . .
C20B C 0.7863(6) -0.4612(5) 0.2632(4) 0.0412(19) Uani 1 1 d . . .
H20C H 0.8054 -0.4467 0.2156 0.049 Uiso 1 1 calc R . .
H20D H 0.8121 -0.4220 0.2764 0.049 Uiso 1 1 calc R . .
C21B C 0.6542(7) -0.4491(5) 0.2730(4) 0.050(2) Uani 1 1 d . . .
C22B C 0.5969(7) -0.5033(5) 0.2661(3) 0.0414(19) Uani 1 1 d . . .
C23B C 0.4727(7) -0.4821(5) 0.2657(4) 0.048(2) Uani 1 1 d . . .
C24B C 0.4151(7) -0.4088(5) 0.2731(4) 0.051(2) Uani 1 1 d . . .
H24B H 0.3309 -0.3955 0.2741 0.061 Uiso 1 1 calc R . .
C25B C 0.4701(7) -0.3552(6) 0.2790(5) 0.060(2) Uani 1 1 d . . .
C26B C 0.5909(7) -0.3767(6) 0.2790(4) 0.056(2) Uani 1 1 d . . .
H26B H 0.6327 -0.3407 0.2834 0.068 Uiso 1 1 calc R . .
C27B C 0.4085(8) -0.5380(7) 0.2552(6) 0.079(3) Uani 1 1 d . . .
C28B C 0.4361(8) -0.5379(7) 0.1874(5) 0.080(3) Uani 1 1 d . . .
H28D H 0.5216 -0.5583 0.1826 0.120 Uiso 1 1 calc R . .
H28E H 0.4110 -0.4812 0.1546 0.120 Uiso 1 1 calc R . .
H28F H 0.3938 -0.5740 0.1807 0.120 Uiso 1 1 calc R . .
C29B C 0.4375(9) -0.6251(7) 0.3102(7) 0.095(4) Uani 1 1 d . . .
H29D H 0.5226 -0.6495 0.3091 0.143 Uiso 1 1 calc R . .
H29E H 0.3932 -0.6602 0.3036 0.143 Uiso 1 1 calc R . .
H29F H 0.4153 -0.6212 0.3531 0.143 Uiso 1 1 calc R . .
C30B C 0.2705(7) -0.5032(7) 0.2609(6) 0.079(3) Uani 1 1 d . . .
H30D H 0.2476 -0.4465 0.2278 0.119 Uiso 1 1 calc R . .
H30E H 0.2505 -0.5029 0.3051 0.119 Uiso 1 1 calc R . .
H30F H 0.2278 -0.5386 0.2534 0.119 Uiso 1 1 calc R . .
C31B C 0.3977(7) -0.2727(7) 0.2800(5) 0.073(3) Uani 1 1 d . . .
C32B C 0.3044(9) -0.2914(8) 0.3355(7) 0.109(4) Uani 1 1 d . . .
H32D H 0.2563 -0.2392 0.3374 0.164 Uiso 1 1 calc R . .
H32E H 0.3439 -0.3258 0.3777 0.164 Uiso 1 1 calc R . .
H32F H 0.2533 -0.3211 0.3269 0.164 Uiso 1 1 calc R . .
C33B C 0.3407(10) -0.2216(7) 0.2157(7) 0.109(4) Uani 1 1 d . . .
H33D H 0.4016 -0.2085 0.1811 0.163 Uiso 1 1 calc R . .
H33E H 0.2898 -0.1700 0.2173 0.163 Uiso 1 1 calc R . .
H33F H 0.2926 -0.2523 0.2060 0.163 Uiso 1 1 calc R . .
C34B C 0.4724(9) -0.2213(7) 0.2910(6) 0.093(4) Uani 1 1 d . . .
H34D H 0.5304 -0.2078 0.2548 0.140 Uiso 1 1 calc R . .
H34E H 0.5140 -0.2534 0.3328 0.140 Uiso 1 1 calc R . .
H34F H 0.4207 -0.1699 0.2926 0.140 Uiso 1 1 calc R . .
O1ME O 0.7952(5) -0.7023(3) 0.2235(2) 0.0499(14) Uani 1 1 d . . .
C1ME C 0.7278(11) -0.7613(7) 0.2489(5) 0.091(3) Uani 1 1 d . . .
H1MA H 0.7312 -0.7886 0.2183 0.137 Uiso 1 1 calc R . .
H1MB H 0.6455 -0.7343 0.2549 0.137 Uiso 1 1 calc R . .
H1MC H 0.7593 -0.8028 0.2916 0.137 Uiso 1 1 calc R . .
O1W O 0.8628(4) -0.4171(3) -0.0405(2) 0.0497(14) Uani 1 1 d . . .
H1W H 0.8804 -0.4663 -0.0116 0.060 Uiso 1 1 d R . .
H2W H 0.9253 -0.3995 -0.0555 0.060 Uiso 1 1 d R . .
O2W O 0.775(4) -0.434(4) 0.501(2) 0.285(18) Uiso 0.50 1 d P B -1
O3W O 1.139(6) -0.595(5) 0.443(4) 0.37(3) Uiso 0.50 1 d P C -2
O4W O 0.631(18) -0.498(12) 0.509(9) 0.48(8) Uiso 0.25 1 d P D -3
O5W O 0.824(10) 0.065(7) -0.016(6) 0.36(5) Uiso 0.25 1 d P E -4
O6W O 0.601(18) 0.018(12) -0.136(10) 0.51(9) Uiso 0.25 1 d P F -5
O7W O 0.301(12) -0.070(9) -0.075(7) 0.37(6) Uiso 0.25 1 d P G -6
O8W O 0.711(9) 0.007(7) 0.054(5) 0.32(4) Uiso 0.25 1 d P H -7
O9W O 0.412(8) -0.018(6) -0.124(5) 0.28(4) Uiso 0.25 1 d P I -8
O10W O 0.415(14) -0.152(10) -0.034(8) 0.43(7) Uiso 0.25 1 d P J -9
O11W O 0.459(5) 0.032(4) -0.117(3) 0.19(2) Uiso 0.25 1 d P K -10
O12W O 0.152(6) -0.658(5) 0.469(4) 0.20(2) Uiso 0.25 1 d P L -11
O13W O 0.230(9) -0.661(7) 0.516(5) 0.28(3) Uiso 0.25 1 d P M -12
O14W O 0.314(12) -0.737(9) 0.545(6) 0.37(5) Uiso 0.25 1 d P N -13
O15W O 0.047(15) -0.030(12) -0.203(9) 0.49(9) Uiso 0.25 1 d P O -14
O16W O 1.485(19) -0.763(14) 0.488(11) 0.29(9) Uiso 0.10 1 d P P -15
O17W O 1.211(9) 0.506(8) -0.535(5) 0.14(3) Uiso 0.10 1 d P Q -16
O18W O 1.069(10) 0.355(6) -0.506(5) 0.12(3) Uiso 0.10 1 d P R -17
O19W O 0.432(17) -0.496(13) 0.579(10) 0.28(8) Uiso 0.10 1 d P S -18
O20W O 1.152(19) -0.311(14) 0.398(11) 0.29(8) Uiso 0.10 1 d P T -19

loop_
_atom_site_aniso_label
_atom_site_aniso_U_11
_atom_site_aniso_U_22
_atom_site_aniso_U_33
_atom_site_aniso_U_23
_atom_site_aniso_U_13
_atom_site_aniso_U_12
Cr1A 0.0402(8) 0.0469(9) 0.0444(8) -0.0174(6) -0.0056(5) -0.0105(6)
Cr1B 0.0425(8) 0.0422(8) 0.0452(8) -0.0141(6) -0.0046(6) -0.0087(6)
S1 0.0479(13) 0.0455(13) 0.0431(12) -0.0159(10) -0.0042(10) -0.0043(10)
O1 0.039(3) 0.056(4) 0.047(3) -0.019(3) -0.001(2) -0.005(3)
O2 0.050(3) 0.052(4) 0.050(3) -0.019(3) 0.000(2) -0.017(3)
O3 0.055(4) 0.060(4) 0.053(3) -0.017(3) 0.000(3) 0.005(3)
O4 0.063(4) 0.063(4) 0.058(3) -0.019(3) -0.022(3) -0.016(3)
O1A 0.035(3) 0.057(4) 0.050(3) -0.024(3) 0.000(2) -0.021(3)
O2A 0.030(3) 0.079(4) 0.073(4) -0.049(3) -0.010(3) -0.006(3)
O1B 0.052(3) 0.055(4) 0.061(4) -0.022(3) -0.007(3) -0.014(3)
O2B 0.050(3) 0.039(3) 0.062(3) -0.028(3) 0.000(3) -0.008(3)
N1A 0.039(4) 0.033(4) 0.050(4) -0.019(3) -0.008(3) -0.009(3)
N1B 0.044(4) 0.040(4) 0.057(4) -0.025(4) 0.004(3) -0.001(3)
C1A 0.052(5) 0.048(5) 0.039(4) -0.012(4) -0.010(4) -0.015(4)
N2A 0.037(4) 0.052(4) 0.056(4) -0.024(3) -0.007(3) -0.017(3)
C2A 0.045(5) 0.044(5) 0.060(5) -0.030(5) 0.008(4) -0.013(4)
C3A 0.058(5) 0.047(6) 0.072(6) -0.034(5) 0.008(5) -0.022(4)
C4A 0.089(7) 0.031(5) 0.082(7) -0.009(5) -0.022(6) -0.015(5)
C5A 0.100(8) 0.042(6) 0.077(7) -0.019(5) -0.029(6) -0.011(5)
C6A 0.056(5) 0.035(5) 0.067(6) -0.013(4) -0.002(4) -0.020(4)
C7A 0.071(7) 0.071(7) 0.091(7) -0.033(6) -0.007(5) -0.041(6)
C8A 0.107(8) 0.088(8) 0.118(9) -0.070(7) 0.002(7) -0.058(6)
C9A 0.071(7) 0.100(8) 0.099(8) -0.047(7) 0.009(6) -0.057(7)
C10A 0.125(10) 0.094(9) 0.137(11) -0.027(8) 0.003(8) -0.088(8)
C11A 0.111(9) 0.062(8) 0.103(10) 0.010(7) -0.051(8) -0.039(7)
C12A 0.241(19) 0.079(10) 0.168(15) 0.006(9) -0.142(14) -0.012(11)
C13A 0.174(14) 0.131(12) 0.077(9) -0.007(8) -0.047(10) -0.037(10)
C14A 0.099(9) 0.068(8) 0.122(10) 0.003(7) -0.045(7) -0.011(6)
C15A 0.059(5) 0.039(5) 0.036(4) -0.002(4) -0.021(4) -0.019(4)
C16A 0.071(6) 0.042(5) 0.046(5) -0.007(4) -0.013(4) -0.029(4)
C17A 0.042(5) 0.047(5) 0.051(5) -0.017(4) -0.015(4) -0.015(4)
C18A 0.041(5) 0.060(6) 0.059(5) -0.021(5) -0.001(4) -0.016(4)
C19A 0.050(5) 0.044(5) 0.071(6) -0.024(5) 0.003(4) -0.013(4)
C20A 0.040(5) 0.049(5) 0.054(5) -0.031(4) -0.006(4) -0.003(4)
C21A 0.031(4) 0.057(5) 0.061(5) -0.026(4) 0.004(4) -0.019(4)
C22A 0.053(6) 0.061(6) 0.052(5) -0.014(5) -0.006(4) -0.019(4)
C23A 0.032(4) 0.053(5) 0.062(5) -0.023(4) -0.009(4) -0.002(4)
C24A 0.033(5) 0.067(6) 0.068(5) -0.036(5) -0.009(4) -0.011(4)
C25A 0.073(6) 0.050(6) 0.065(6) -0.029(5) -0.007(5) -0.025(5)
C26A 0.026(4) 0.051(5) 0.058(5) -0.033(4) 0.000(3) -0.011(3)
C27A 0.051(6) 0.103(9) 0.071(6) -0.054(6) -0.011(5) -0.017(5)
C28A 0.045(6) 0.135(11) 0.136(10) -0.104(9) -0.004(6) 0.005(6)
C29A 0.035(5) 0.137(10) 0.121(9) -0.079(8) 0.006(5) -0.030(6)
C30A 0.080(7) 0.173(13) 0.081(8) -0.072(8) 0.014(6) -0.046(8)
C31A 0.053(6) 0.096(8) 0.090(7) -0.071(7) -0.006(5) -0.016(5)
C32A 0.089(8) 0.102(9) 0.122(9) -0.077(8) 0.002(6) -0.050(7)
C33A 0.070(7) 0.127(10) 0.077(7) -0.046(7) -0.010(5) -0.027(7)
C34A 0.071(7) 0.114(9) 0.100(8) -0.080(7) 0.006(6) -0.032(6)
C1B 0.091(8) 0.032(5) 0.062(6) -0.015(4) -0.027(5) -0.004(5)
N2B 0.040(4) 0.053(5) 0.057(4) -0.019(4) -0.006(3) -0.008(3)
C2B 0.075(7) 0.039(5) 0.045(5) -0.015(4) -0.025(5) -0.001(5)
C3B 0.143(11) 0.050(6) 0.044(6) -0.021(5) 0.000(6) -0.034(6)
C4B 0.224(17) 0.053(7) 0.047(6) -0.019(6) -0.006(9) -0.043(9)
C5B 0.133(10) 0.050(7) 0.062(7) -0.024(6) -0.042(7) 0.012(7)
C6B 0.074(7) 0.064(7) 0.072(7) -0.021(6) -0.024(5) -0.010(5)
C7B 0.150(11) 0.063(7) 0.056(6) -0.031(6) 0.038(6) -0.042(7)
C8B 0.105(8) 0.053(6) 0.084(7) -0.028(6) 0.037(6) -0.029(6)
C9B 0.162(11) 0.082(8) 0.086(7) -0.051(7) 0.041(7) -0.081(8)
C10B 0.209(14) 0.084(9) 0.056(7) -0.010(6) 0.034(8) -0.056(9)
C11_1 0.253(12) 0.091(7) 0.097(7) -0.022(5) -0.093(9) -0.016(8)
C12_1 0.252(16) 0.090(11) 0.102(11) -0.021(9) -0.088(12) -0.014(11)
C13_1 0.251(15) 0.093(12) 0.099(9) -0.017(9) -0.090(12) -0.012(12)
C14_1 0.254(15) 0.092(11) 0.103(12) -0.020(9) -0.092(12) -0.017(10)
C11_2 0.253(12) 0.091(7) 0.097(7) -0.022(5) -0.093(9) -0.016(8)
C12_2 0.267(14) 0.066(7) 0.104(9) -0.015(7) -0.093(10) 0.003(9)
C13_2 0.254(13) 0.099(9) 0.100(9) -0.027(7) -0.094(9) -0.026(9)
C14_2 0.251(13) 0.125(10) 0.092(8) -0.017(7) -0.098(9) -0.005(10)
C15B 0.059(6) 0.054(6) 0.059(6) -0.018(5) -0.021(4) 0.000(4)
C16B 0.057(6) 0.070(7) 0.070(6) -0.025(5) -0.004(5) -0.009(5)
C17B 0.058(6) 0.056(6) 0.088(7) -0.021(5) -0.019(5) -0.013(5)
C18B 0.024(4) 0.067(6) 0.068(6) -0.024(5) -0.010(4) -0.004(4)
C19B 0.077(6) 0.067(6) 0.040(5) -0.016(4) -0.008(4) -0.025(5)
C20B 0.033(4) 0.042(5) 0.051(4) -0.024(4) -0.005(3) 0.000(3)
C21B 0.042(5) 0.058(6) 0.045(5) -0.019(4) 0.001(4) -0.006(4)
C22B 0.055(5) 0.040(5) 0.038(4) -0.021(4) -0.001(4) -0.016(4)
C23B 0.035(5) 0.070(6) 0.056(5) -0.035(5) 0.005(4) -0.025(4)
C24B 0.034(5) 0.059(6) 0.069(6) -0.038(5) 0.007(4) -0.012(4)
C25B 0.044(5) 0.068(6) 0.085(6) -0.049(5) 0.001(4) -0.008(5)
C26B 0.042(5) 0.066(6) 0.075(6) -0.038(5) 0.009(4) -0.021(4)
C27B 0.046(6) 0.086(8) 0.124(9) -0.056(7) 0.010(6) -0.028(5)
C28B 0.064(6) 0.121(9) 0.105(8) -0.086(7) 0.001(5) -0.036(6)
C29B 0.069(7) 0.071(8) 0.156(11) -0.046(8) 0.008(7) -0.036(6)
C30B 0.039(5) 0.092(8) 0.134(9) -0.065(7) 0.006(5) -0.032(5)
C31B 0.038(5) 0.095(8) 0.110(8) -0.070(7) -0.007(5) -0.003(5)
C32B 0.063(7) 0.115(10) 0.177(13) -0.097(10) 0.039(8) -0.020(7)
C33B 0.104(9) 0.081(8) 0.152(12) -0.077(9) -0.043(8) 0.030(7)
C34B 0.076(7) 0.088(8) 0.159(11) -0.095(8) 0.006(7) -0.019(6)
O1ME 0.061(3) 0.046(3) 0.052(3) -0.021(3) 0.000(3) -0.025(3)
C1ME 0.136(10) 0.068(7) 0.078(7) -0.034(6) 0.013(6) -0.037(7)
O1W 0.047(3) 0.058(4) 0.047(3) -0.023(3) 0.007(2) -0.017(3)

loop_
_atom_type_symbol
_atom_type_description
_atom_type_scat_dispersion_real
_atom_type_scat_dispersion_imag
_atom_type_scat_source
C C 0.0033 0.0016 'International Tables Vol C Tables 4.2.6.8 and 6.1.1.4'
H H 0.0000 0.0000 'International Tables Vol C Tables 4.2.6.8 and 6.1.1.4'
N N 0.0061 0.0033 'International Tables Vol C Tables 4.2.6.8 and 6.1.1.4'
O O 0.0106 0.0060 'International Tables Vol C Tables 4.2.6.8 and 6.1.1.4'
S S 0.1246 0.1234 'International Tables Vol C Tables 4.2.6.8 and 6.1.1.4'
Cr Cr 0.3209 0.6236 'International Tables Vol C Tables 4.2.6.8 and 6.1.1.4'

loop_
_geom_angle_atom_site_label_1
_geom_angle_atom_site_label_2
_geom_angle_atom_site_label_3
_geom_angle
O2A Cr1A O1A 90.7(2)
O2A Cr1A O1W 94.1(2)
O1A Cr1A O1W 88.6(2)
O2A Cr1A O1 90.0(2)
O1A Cr1A O1 175.8(2)
O1W Cr1A O1 87.3(2)
O2A Cr1A N2A 90.7(2)
O1A Cr1A N2A 95.4(2)
O1W Cr1A N2A 173.7(2)
O1 Cr1A N2A 88.7(2)
O2A Cr1A N1A 174.7(2)
O1A Cr1A N1A 90.4(2)
O1W Cr1A N1A 91.1(2)
O1 Cr1A N1A 89.4(2)
N2A Cr1A N1A 84.0(2)
O2B Cr1B O1B 91.5(2)
O2B Cr1B O2 88.5(2)
O1B Cr1B O2 173.1(2)
O2B Cr1B O1ME 93.3(2)
O1B Cr1B O1ME 88.1(2)
O2 Cr1B O1ME 85.0(2)
O2B Cr1B N2B 90.6(2)
O1B Cr1B N2B 98.7(2)
O2 Cr1B N2B 88.2(2)
O1ME Cr1B N2B 172.1(2)
O2B Cr1B N1B 174.8(2)
O1B Cr1B N1B 90.6(2)
O2 Cr1B N1B 90.0(2)
O1ME Cr1B N1B 91.5(2)
N2B Cr1B N1B 84.4(2)
O4 S1 O3 111.1(4)
O4 S1 O1 109.8(3)
O3 S1 O1 109.5(3)
O4 S1 O2 110.0(3)
O3 S1 O2 108.7(3)
O1 S1 O2 107.7(3)
S1 O1 Cr1A 137.1(3)
S1 O2 Cr1B 134.3(3)
C2A O1A Cr1A 133.4(5)
C22A O2A Cr1A 132.0(5)
C2B O1B Cr1B 132.5(6)
C22B O2B Cr1B 134.1(5)
C17A N1A C16A 110.1(6)
C17A N1A C15A 111.3(6)
C16A N1A C15A 106.4(6)
C17A N1A Cr1A 105.8(4)
C16A N1A Cr1A 112.9(4)
C15A N1A Cr1A 110.4(4)
C15B N1B C17B 108.9(6)
C15B N1B C16B 109.2(6)
C17B N1B C16B 108.0(7)
C15B N1B Cr1B 111.0(5)
C17B N1B Cr1B 106.6(5)
C16B N1B Cr1B 113.0(5)
C6A C1A C2A 119.5(8)
C6A C1A C15A 117.0(7)
C2A C1A C15A 122.9(7)
C19A N2A C18A 107.1(6)
C19A N2A C20A 107.4(6)
C18A N2A C20A 108.2(6)
C19A N2A Cr1A 115.9(5)
C18A N2A Cr1A 106.1(5)
C20A N2A Cr1A 111.8(4)
O1A C2A C1A 120.6(7)
O1A C2A C3A 120.1(7)
C1A C2A C3A 119.1(8)
C4A C3A C2A 118.5(8)
C4A C3A C7A 118.7(8)
C2A C3A C7A 122.7(8)
C5A C4A C3A 123.1(8)
C4A C5A C6A 115.7(8)
C4A C5A C11A 119.3(9)
C6A C5A C11A 125.0(9)
C1A C6A C5A 123.9(8)
C3A C7A C8A 111.0(8)
C3A C7A C9A 109.0(8)
C8A C7A C9A 109.2(8)
C3A C7A C10A 112.5(8)
C8A C7A C10A 107.7(9)
C9A C7A C10A 107.4(9)
C14A C11A C12A 113.3(11)
C14A C11A C5A 109.7(11)
C12A C11A C5A 112.0(10)
C14A C11A C13A 107.0(10)
C12A C11A C13A 103.5(13)
C5A C11A C13A 111.1(10)
C1A C15A N1A 115.4(6)
N1A C17A C18A 110.2(6)
C17A C18A N2A 107.7(6)
C21A C20A N2A 111.9(6)
C22A C21A C26A 121.1(7)
C22A C21A C20A 122.6(7)
C26A C21A C20A 116.2(6)
O2A C22A C21A 123.0(7)
O2A C22A C23A 118.4(8)
C21A C22A C23A 118.6(8)
C24A C23A C22A 118.2(7)
C24A C23A C27A 121.2(7)
C22A C23A C27A 120.6(7)
C23A C24A C25A 123.5(7)
C26A C25A C24A 116.8(7)
C26A C25A C31A 123.5(8)
C24A C25A C31A 119.6(7)
C25A C26A C21A 121.7(7)
C30A C27A C23A 111.9(8)
C30A C27A C29A 107.4(8)
C23A C27A C29A 112.1(7)
C30A C27A C28A 113.2(9)
C23A C27A C28A 107.0(8)
C29A C27A C28A 105.3(8)
C32A C31A C34A 111.4(8)
C32A C31A C33A 109.2(8)
C34A C31A C33A 107.7(9)
C32A C31A C25A 109.1(8)
C34A C31A C25A 110.9(7)
C33A C31A C25A 108.5(7)
C6B C1B C2B 120.5(9)
C6B C1B C15B 117.6(9)
C2B C1B C15B 121.1(7)
C20B N2B C18B 109.9(6)
C20B N2B C19B 108.1(6)
C18B N2B C19B 108.6(6)
C20B N2B Cr1B 109.9(4)
C18B N2B Cr1B 104.8(5)
C19B N2B Cr1B 115.4(5)
O1B C2B C1B 120.5(8)
O1B C2B C3B 119.1(9)
C1B C2B C3B 120.3(8)
C2B C3B C4B 117.1(12)
C2B C3B C7B 121.7(9)
C4B C3B C7B 121.2(11)
C5B C4B C3B 122.0(11)
C4B C5B C6B 117.6(9)
C4B C5B C11_1 116.9(12)
C6B C5B C11_1 125.5(13)
C1B C6B C5B 122.2(10)
C9B C7B C3B 110.5(8)
C9B C7B C8B 111.4(10)
C3B C7B C8B 110.2(9)
C9B C7B C10B 107.0(9)
C3B C7B C10B 111.8(11)
C8B C7B C10B 105.8(9)
C12_1 C11_1 C13_1 111.5(10)
C12_1 C11_1 C14_1 111.6(10)
C13_1 C11_1 C14_1 111.3(10)
C12_1 C11_1 C5B 96(2)
C13_1 C11_1 C5B 127(2)
C14_1 C11_1 C5B 99(2)
N1B C15B C1B 114.5(7)
N1B C17B C18B 109.4(7)
N2B C18B C17B 110.4(7)
N2B C20B C21B 114.7(6)
C26B C21B C22B 121.0(7)
C26B C21B C20B 117.9(8)
C22B C21B C20B 120.4(7)
O2B C22B C21B 120.8(7)
O2B C22B C23B 121.3(7)
C21B C22B C23B 117.8(7)
C24B C23B C22B 117.9(7)
C24B C23B C27B 123.2(7)
C22B C23B C27B 118.8(8)
C25B C24B C23B 124.7(7)
C24B C25B C26B 116.6(8)
C24B C25B C31B 119.8(7)
C26B C25B C31B 123.4(8)
C25B C26B C21B 122.0(8)
C28B C27B C23B 109.7(8)
C28B C27B C29B 113.5(9)
C23B C27B C29B 110.4(8)
C28B C27B C30B 108.2(8)
C23B C27B C30B 108.8(8)
C29B C27B C30B 106.1(8)
C33B C31B C25B 109.4(8)
C33B C31B C32B 110.7(9)
C25B C31B C32B 107.6(9)
C33B C31B C34B 106.4(10)
C25B C31B C34B 113.3(7)
C32B C31B C34B 109.4(9)
C1ME O1ME Cr1B 125.7(5)

loop_
_geom_bond_atom_site_label_1
_geom_bond_atom_site_label_2
_geom_bond_distance
Cr1A O2A 1.865(5)
Cr1A O1A 1.906(5)
Cr1A O1W 2.004(5)
Cr1A O1 2.035(5)
Cr1A N2A 2.049(6)
Cr1A N1A 2.106(6)
Cr1B O2B 1.863(5)
Cr1B O1B 1.907(6)
Cr1B O2 2.027(5)
Cr1B O1ME 2.037(5)
Cr1B N2B 2.055(7)
Cr1B N1B 2.120(6)
S1 O4 1.436(6)
S1 O3 1.451(6)
S1 O1 1.458(5)
S1 O2 1.464(5)
O1A C2A 1.302(9)
O2A C22A 1.313(10)
O1B C2B 1.313(9)
O2B C22B 1.306(8)
N1A C17A 1.464(9)
N1A C16A 1.474(9)
N1A C15A 1.477(9)
N1B C15B 1.464(10)
N1B C17B 1.462(10)
N1B C16B 1.492(10)
C1A C6A 1.349(11)
C1A C2A 1.394(10)
C1A C15A 1.457(10)
N2A C19A 1.475(10)
N2A C18A 1.488(9)
N2A C20A 1.502(9)
C2A C3A 1.416(11)
C3A C4A 1.390(12)
C3A C7A 1.503(12)
C4A C5A 1.379(12)
C5A C6A 1.406(12)
C5A C11A 1.503(14)
C7A C8A 1.524(14)
C7A C9A 1.531(14)
C7A C10A 1.551(14)
C11A C14A 1.489(17)
C11A C12A 1.481(17)
C11A C13A 1.527(19)
C17A C18A 1.473(10)
C20A C21A 1.502(10)
C21A C22A 1.386(11)
C21A C26A 1.386(10)
C22A C23A 1.405(11)
C23A C24A 1.374(11)
C23A C27A 1.520(12)
C24A C25A 1.404(11)
C25A C26A 1.353(10)
C25A C31A 1.537(11)
C27A C30A 1.513(14)
C27A C29A 1.524(11)
C27A C28A 1.530(15)
C31A C32A 1.509(13)
C31A C34A 1.515(12)
C31A C33A 1.518(14)
C1B C6B 1.352(12)
C1B C2B 1.362(12)
C1B C15B 1.489(12)
N2B C20B 1.452(9)
N2B C18B 1.465(9)
N2B C19B 1.498(10)
C2B C3B 1.408(13)
C3B C4B 1.409(17)
C3B C7B 1.493(15)
C4B C5B 1.373(17)
C5B C6B 1.381(15)
C5B C11_1 1.563(15)
C7B C9B 1.492(14)
C7B C8B 1.531(14)
C7B C10B 1.567(13)
C11_1 C12_1 1.507(10)
C11_1 C13_1 1.509(10)
C11_1 C14_1 1.511(10)
C17B C18B 1.496(12)
C20B C21B 1.504(10)
C21B C26B 1.378(11)
C21B C22B 1.387(11)
C22B C23B 1.403(10)
C23B C24B 1.387(11)
C23B C27B 1.507(12)
C24B C25B 1.350(11)
C25B C26B 1.365(11)
C25B C31B 1.520(12)
C27B C28B 1.497(14)
C27B C29B 1.535(15)
C27B C30B 1.582(12)
C31B C33B 1.474(15)
C31B C32B 1.533(15)
C31B C34B 1.532(13)
O1ME C1ME 1.388(11)

loop_
_geom_torsion_atom_site_label_1
_geom_torsion_atom_site_label_2
_geom_torsion_atom_site_label_3
_geom_torsion_atom_site_label_4
_geom_torsion
O4 S1 O1 Cr1A -123.6(5)
O3 S1 O1 Cr1A -1.4(6)
O2 S1 O1 Cr1A 116.6(5)
O2A Cr1A O1 S1 -72.7(5)
O1A Cr1A O1 S1 26(3)
O1W Cr1A O1 S1 21.4(5)
N2A Cr1A O1 S1 -163.5(5)
N1A Cr1A O1 S1 112.5(5)
O4 S1 O2 Cr1B 0.3(6)
O3 S1 O2 Cr1B -121.5(5)
O1 S1 O2 Cr1B 119.9(4)
O2B Cr1B O2 S1 -63.6(5)
O1B Cr1B O2 S1 27(2)
O1ME Cr1B O2 S1 29.8(5)
N2B Cr1B O2 S1 -154.3(5)
N1B Cr1B O2 S1 121.4(5)
O2A Cr1A O1A C2A -175.1(6)
O1W Cr1A O1A C2A 90.8(6)
O1 Cr1A O1A C2A 86(3)
N2A Cr1A O1A C2A -84.3(6)
N1A Cr1A O1A C2A -0.3(6)
O1A Cr1A O2A C22A 104.2(7)
O1W Cr1A O2A C22A -167.2(7)
O1 Cr1A O2A C22A -79.9(7)
N2A Cr1A O2A C22A 8.8(7)
N1A Cr1A O2A C22A 3(3)
O2B Cr1B O1B C2B -162.2(7)
O2 Cr1B O1B C2B 107.9(18)
O1ME Cr1B O1B C2B 104.6(7)
N2B Cr1B O1B C2B -71.3(7)
N1B Cr1B O1B C2B 13.1(7)
O1B Cr1B O2B C22B 103.0(7)
O2 Cr1B O2B C22B -83.9(7)
O1ME Cr1B O2B C22B -168.9(6)
N2B Cr1B O2B C22B 4.3(7)
N1B Cr1B O2B C22B -11(3)
O2A Cr1A N1A C17A 15(3)
O1A Cr1A N1A C17A -85.6(5)
O1W Cr1A N1A C17A -174.2(5)
O1 Cr1A N1A C17A 98.5(5)
N2A Cr1A N1A C17A 9.8(5)
O2A Cr1A N1A C16A -105(3)
O1A Cr1A N1A C16A 153.9(5)
O1W Cr1A N1A C16A 65.3(5)
O1 Cr1A N1A C16A -22.0(5)
N2A Cr1A N1A C16A -110.8(5)
O2A Cr1A N1A C15A 136(3)
O1A Cr1A N1A C15A 34.9(5)
O1W Cr1A N1A C15A -53.6(5)
O1 Cr1A N1A C15A -140.9(5)
N2A Cr1A N1A C15A 130.3(5)
O2B Cr1B N1B C15B 140(3)
O1B Cr1B N1B C15B 26.3(5)
O2 Cr1B N1B C15B -146.9(5)
O1ME Cr1B N1B C15B -61.9(5)
N2B Cr1B N1B C15B 124.9(5)
O2B Cr1B N1B C17B 22(3)
O1B Cr1B N1B C17B -92.2(5)
O2 Cr1B N1B C17B 94.7(5)
O1ME Cr1B N1B C17B 179.7(5)
N2B Cr1B N1B C17B 6.5(5)
O2B Cr1B N1B C16B -97(3)
O1B Cr1B N1B C16B 149.3(6)
O2 Cr1B N1B C16B -23.8(6)
O1ME Cr1B N1B C16B 61.2(6)
N2B Cr1B N1B C16B -112.0(6)
O2A Cr1A N2A C19A 81.2(5)
O1A Cr1A N2A C19A -9.5(5)
O1W Cr1A N2A C19A -138(2)
O1 Cr1A N2A C19A 171.2(5)
N1A Cr1A N2A C19A -99.3(5)
O2A Cr1A N2A C18A -160.1(5)
O1A Cr1A N2A C18A 109.2(5)
O1W Cr1A N2A C18A -20(2)
O1 Cr1A N2A C18A -70.1(5)
N1A Cr1A N2A C18A 19.4(5)
O2A Cr1A N2A C20A -42.4(5)
O1A Cr1A N2A C20A -133.1(5)
O1W Cr1A N2A C20A 98(2)
O1 Cr1A N2A C20A 47.6(5)
N1A Cr1A N2A C20A 137.1(5)
Cr1A O1A C2A C1A -14.4(10)
Cr1A O1A C2A C3A 169.8(5)
C6A C1A C2A O1A -179.0(7)
C15A C1A C2A O1A -7.6(11)
C6A C1A C2A C3A -3.1(11)
C15A C1A C2A C3A 168.3(7)
O1A C2A C3A C4A -179.7(7)
C1A C2A C3A C4A 4.4(11)
O1A C2A C3A C7A 1.0(12)
C1A C2A C3A C7A -174.9(8)
C2A C3A C4A C5A -2.5(14)
C7A C3A C4A C5A 176.8(9)
C3A C4A C5A C6A -0.7(14)
C3A C4A C5A C11A -178.6(10)
C2A C1A C6A C5A -0.2(13)
C15A C1A C6A C5A -172.1(8)
C4A C5A C6A C1A 2.1(14)
C11A C5A C6A C1A 179.9(11)
C4A C3A C7A C8A 125.8(9)
C2A C3A C7A C8A -54.8(11)
C4A C3A C7A C9A -113.9(9)
C2A C3A C7A C9A 65.4(11)
C4A C3A C7A C10A 5.2(13)
C2A C3A C7A C10A -175.5(9)
C4A C5A C11A C14A -55.4(15)
C6A C5A C11A C14A 126.9(11)
C4A C5A C11A C12A 177.9(12)
C6A C5A C11A C12A 0.2(19)
C4A C5A C11A C13A 62.7(14)
C6A C5A C11A C13A -115.0(12)
C6A C1A C15A N1A -138.5(7)
C2A C1A C15A N1A 50.0(10)
C17A N1A C15A C1A 56.0(8)
C16A N1A C15A C1A 176.0(7)
Cr1A N1A C15A C1A -61.1(7)
C16A N1A C17A C18A 83.9(7)
C15A N1A C17A C18A -158.4(6)
Cr1A N1A C17A C18A -38.4(7)
N1A C17A C18A N2A 57.8(8)
C19A N2A C18A C17A 78.7(8)
C20A N2A C18A C17A -165.9(6)
Cr1A N2A C18A C17A -45.7(7)
C19A N2A C20A C21A -65.8(7)
C18A N2A C20A C21A 178.9(6)
Cr1A N2A C20A C21A 62.4(7)
N2A C20A C21A C22A -44.3(10)
N2A C20A C21A C26A 140.3(7)
Cr1A O2A C22A C21A 9.4(12)
Cr1A O2A C22A C23A -173.5(6)
C26A C21A C22A O2A -179.6(7)
C20A C21A C22A O2A 5.2(12)
C26A C21A C22A C23A 3.3(12)
C20A C21A C22A C23A -171.9(7)
O2A C22A C23A C24A -179.4(8)
C21A C22A C23A C24A -2.2(12)
O2A C22A C23A C27A 2.8(12)
C21A C22A C23A C27A -179.9(8)
C22A C23A C24A C25A 1.1(12)
C27A C23A C24A C25A 178.8(8)
C23A C24A C25A C26A -1.0(12)
C23A C24A C25A C31A 175.6(8)
C24A C25A C26A C21A 2.0(12)
C31A C25A C26A C21A -174.4(8)
C22A C21A C26A C25A -3.3(12)
C20A C21A C26A C25A 172.1(7)
C24A C23A C27A C30A -121.2(9)
C22A C23A C27A C30A 56.5(12)
C24A C23A C27A C29A -0.5(12)
C22A C23A C27A C29A 177.2(8)
C24A C23A C27A C28A 114.4(9)
C22A C23A C27A C28A -67.9(10)
C26A C25A C31A C32A -127.3(9)
C24A C25A C31A C32A 56.3(11)
C26A C25A C31A C34A -4.2(12)
C24A C25A C31A C34A 179.4(9)
C26A C25A C31A C33A 113.8(9)
C24A C25A C31A C33A -62.5(11)
O2B Cr1B N2B C20B -39.1(5)
O1B Cr1B N2B C20B -130.7(5)
O2 Cr1B N2B C20B 49.4(5)
O1ME Cr1B N2B C20B 80.5(18)
N1B Cr1B N2B C20B 139.6(5)
O2B Cr1B N2B C18B -157.2(5)
O1B Cr1B N2B C18B 111.2(5)
O2 Cr1B N2B C18B -68.7(5)
O1ME Cr1B N2B C18B -37.6(19)
N1B Cr1B N2B C18B 21.4(5)
O2B Cr1B N2B C19B 83.4(5)
O1B Cr1B N2B C19B -8.2(6)
O2 Cr1B N2B C19B 171.9(5)
O1ME Cr1B N2B C19B -157.0(16)
N1B Cr1B N2B C19B -97.9(5)
Cr1B O1B C2B C1B -21.4(11)
Cr1B O1B C2B C3B 156.4(6)
C6B C1B C2B O1B 176.3(8)
C15B C1B C2B O1B -14.1(12)
C6B C1B C2B C3B -1.4(13)
C15B C1B C2B C3B 168.1(8)
O1B C2B C3B C4B -174.0(8)
C1B C2B C3B C4B 3.8(13)
O1B C2B C3B C7B 8.3(13)
C1B C2B C3B C7B -173.9(8)
C2B C3B C4B C5B -2.6(15)
C7B C3B C4B C5B 175.1(10)
C3B C4B C5B C6B -0.9(16)
C3B C4B C5B C11_1 179.7(9)
C2B C1B C6B C5B -2.4(14)
C15B C1B C6B C5B -172.3(9)
C4B C5B C6B C1B 3.5(16)
C11_1 C5B C6B C1B -177.2(9)
C2B C3B C7B C9B 59.7(12)
C4B C3B C7B C9B -117.9(10)
C2B C3B C7B C8B -63.9(12)
C4B C3B C7B C8B 118.5(10)
C2B C3B C7B C10B 178.8(9)
C4B C3B C7B C10B 1.2(13)
C4B C5B C11_1 C12_1 131(3)
C6B C5B C11_1 C12_1 -48(3)
C4B C5B C11_1 C13_1 9(3)
C6B C5B C11_1 C13_1 -170(3)
C4B C5B C11_1 C14_1 -116(3)
C6B C5B C11_1 C14_1 65(3)
C17B N1B C15B C1B 57.3(9)
C16B N1B C15B C1B 175.0(7)
Cr1B N1B C15B C1B -59.8(8)
C6B C1B C15B N1B -131.2(8)
C2B C1B C15B N1B 59.0(11)
C15B N1B C17B C18B -153.1(7)
C16B N1B C17B C18B 88.5(8)
Cr1B N1B C17B C18B -33.2(8)
C20B N2B C18B C17B -164.9(7)
C19B N2B C18B C17B 77.1(9)
Cr1B N2B C18B C17B -46.8(7)
N1B C17B C18B N2B 55.6(9)
C18B N2B C20B C21B 179.3(6)
C19B N2B C20B C21B -62.3(8)
Cr1B N2B C20B C21B 64.4(7)
N2B C20B C21B C26B 139.3(7)
N2B C20B C21B C22B -50.2(9)
Cr1B O2B C22B C21B 11.4(11)
Cr1B O2B C22B C23B -170.5(5)
C26B C21B C22B O2B 178.0(7)
C20B C21B C22B O2B 7.7(11)
C26B C21B C22B C23B -0.2(11)
C20B C21B C22B C23B -170.4(7)
O2B C22B C23B C24B -179.0(7)
C21B C22B C23B C24B -0.8(10)
O2B C22B C23B C27B -0.8(11)
C21B C22B C23B C27B 177.3(8)
C22B C23B C24B C25B 1.8(12)
C27B C23B C24B C25B -176.2(9)
C23B C24B C25B C26B -1.6(13)
C23B C24B C25B C31B 173.9(9)
C24B C25B C26B C21B 0.5(13)
C31B C25B C26B C21B -174.9(9)
C22B C21B C26B C25B 0.4(12)
C20B C21B C26B C25B 170.8(8)
C24B C23B C27B C28B 113.1(9)
C22B C23B C27B C28B -65.0(11)
C24B C23B C27B C29B -121.2(9)
C22B C23B C27B C29B 60.8(11)
C24B C23B C27B C30B -5.1(13)
C22B C23B C27B C30B 176.8(8)
C24B C25B C31B C33B -64.9(12)
C26B C25B C31B C33B 110.3(11)
C24B C25B C31B C32B 55.4(12)
C26B C25B C31B C32B -129.4(10)
C24B C25B C31B C34B 176.5(9)
C26B C25B C31B C34B -8.3(14)
O2B Cr1B O1ME C1ME -65.3(8)
O1B Cr1B O1ME C1ME 26.1(8)
O2 Cr1B O1ME C1ME -153.5(8)
N2B Cr1B O1ME C1ME 175.3(16)
N1B Cr1B O1ME C1ME 116.6(8)
